data_2014207
loop_
_publ_author_name
'Sonar, Vijayakumar N.'
'Parkin, Sean'
'Crooks, Peter A.'

_publ_section_title (<i>E</i>)-<i>N</i>-[(Benzo[<i>b</i>]thiophen-3-yl)methylene]-<i>N</i>'-(2,5-dichlorophenyl)hydrazine
_journal_issue 8
_journal_name_full 'Acta Crystallographica Section C'
_journal_page_first o550
_journal_page_last o551
_journal_paper_doi 10.1107/S0108270104013873
_journal_volume 60
_journal_year 2004
_chemical_formula_iupac 'C15 H10 Cl2 N2 S'
_chemical_formula_moiety 'C15 H10 Cl2 N2 S'
_chemical_formula_sum 'C15 H10 Cl2 N2 S'
_chemical_formula_weight 321.21
_chemical_name_systematic
;
(E)-N-Benzo[b]thiophen-3-ylmethylene-N-(2,5-dichloro-phenyl)hydrazine
;
_space_group_IT_number 14
_symmetry_cell_setting monoclinic
_symmetry_space_group_name_Hall '-P 2ybc'
_symmetry_space_group_name_H-M 'P 1 21/c 1'
_atom_sites_solution_hydrogens geom
_atom_sites_solution_primary direct
_atom_sites_solution_secondary difmap
_audit_creation_method SHELXL97
_cell_angle_alpha 90.00
_cell_angle_beta 111.4827(17)
_cell_angle_gamma 90.00
_cell_formula_units_Z 4
_cell_length_a 13.2826(5)
_cell_length_b 8.7162(3)
_cell_length_c 12.7914(4)
_cell_measurement_reflns_used 3368
_cell_measurement_temperature 90.0(2)
_cell_measurement_theta_max 27.48
_cell_measurement_theta_min 1.00
_cell_volume 1378.03(8)
_computing_cell_refinement 'SCALEPACK (Otwinowski & Minor, 1997)'
_computing_data_collection 'COLLECT (Nonius, 1999)'
_computing_data_reduction 'DENZO-SMN (Otwinowski & Minor, 1997)'
_computing_molecular_graphics 'XP in SHELXTL/PC (Sheldrick, 1995)'
_computing_publication_material 'SHELX97 and local procedures'
_computing_structure_refinement 'SHELXL97 (Sheldrick, 1997)'
_computing_structure_solution 'SHELXS97 (Sheldrick, 1997)'
_diffrn_ambient_temperature 90.0(2)
_diffrn_detector_area_resol_mean 18
_diffrn_measured_fraction_theta_full 0.999
_diffrn_measured_fraction_theta_max 0.999
_diffrn_measurement_device_type 'Nonius KappaCCD area-detector'
_diffrn_measurement_method '\w scans at fixed \c = 55\%'
_diffrn_radiation_monochromator graphite
_diffrn_radiation_source 'fine-focus sealed tube'
_diffrn_radiation_type MoK\a
_diffrn_radiation_wavelength 0.71073
_diffrn_reflns_av_R_equivalents 0.0583
_diffrn_reflns_av_sigmaI/netI 0.0815
_diffrn_reflns_limit_h_max 17
_diffrn_reflns_limit_h_min -17
_diffrn_reflns_limit_k_max 11
_diffrn_reflns_limit_k_min -11
_diffrn_reflns_limit_l_max 16
_diffrn_reflns_limit_l_min -16
_diffrn_reflns_number 6100
_diffrn_reflns_theta_full 27.49
_diffrn_reflns_theta_max 27.49
_diffrn_reflns_theta_min 1.65
_exptl_absorpt_coefficient_mu 0.611
_exptl_absorpt_correction_T_max 0.9701
_exptl_absorpt_correction_T_min 0.8773
_exptl_absorpt_correction_type multi-scan
_exptl_absorpt_process_details '(SCALEPACK; Otwinowski & Minor, 1997)'
_exptl_crystal_colour 'pale yellow'
_exptl_crystal_density_diffrn 1.548
_exptl_crystal_density_meas ?
_exptl_crystal_density_method 'not measured'
_exptl_crystal_description plates
_exptl_crystal_F_000 656
_exptl_crystal_size_max 0.22
_exptl_crystal_size_mid 0.20
_exptl_crystal_size_min 0.05
_refine_diff_density_max 0.450
_refine_diff_density_min -0.295
_refine_ls_extinction_method none
_refine_ls_goodness_of_fit_ref 1.421
_refine_ls_hydrogen_treatment constr
_refine_ls_matrix_type full
_refine_ls_number_parameters 181
_refine_ls_number_reflns 3162
_refine_ls_number_restraints 0
_refine_ls_restrained_S_all 1.421
_refine_ls_R_factor_all 0.1015
_refine_ls_R_factor_gt 0.0503
_refine_ls_shift/su_max 0.000
_refine_ls_shift/su_mean 0.000
_refine_ls_structure_factor_coef Fsqd
_refine_ls_weighting_details 'calc w = 1/[\s^2^(Fo^2^)+(0.0598P)^2^] where P=(Fo^2^+2Fc^2^)/3'
_refine_ls_weighting_scheme calc
_refine_ls_wR_factor_gt 0.1043
_refine_ls_wR_factor_ref 0.1206
_reflns_number_gt 1987
_reflns_number_total 3162
_reflns_threshold_expression I>2\s(I)
_cod_data_source_file na1668.cif
_cod_data_source_block I
_cod_depositor_comments
;
The following automatic conversions were performed:

'_exptl_crystal_density_meas' value 'not measured' was changed to '?'
- the value is perceived as not measured.

Automatic conversion script
Id: cif_fix_values 3008 2015-01-20 13:52:24Z robertas 
;
_cod_original_sg_symbol_H-M 'P 21/c'
_cod_database_code 2014207
_cod_database_fobs_code 2014207

loop_
_symmetry_equiv_pos_as_xyz
'x, y, z'
'-x, y+1/2, -z+1/2'
'-x, -y, -z'
'x, -y-1/2, z-1/2'

loop_
_atom_site_label
_atom_site_fract_x
_atom_site_fract_y
_atom_site_fract_z
_atom_site_U_iso_or_equiv
_atom_site_adp_type
_atom_site_calc_flag
_atom_site_refinement_flags
_atom_site_occupancy
_atom_site_disorder_assembly
_atom_site_disorder_group
_atom_site_type_symbol
Cl1 0.71660(5) 0.27047(9) 0.43721(6) 0.0303(2) Uani d . 1 . . Cl
Cl2 0.56039(6) -0.08268(9) 0.77189(6) 0.0329(2) Uani d . 1 . . Cl
S1 0.03323(6) 0.55969(9) 0.26976(6) 0.0298(2) Uani d . 1 . . S
C1 0.1657(2) 0.5484(3) 0.2798(2) 0.0247(7) Uani d . 1 . . C
H1 0.1943 0.6098 0.2359 0.030 Uiso calc R 1 . . H
C2 0.2261(2) 0.4436(3) 0.3563(2) 0.0227(7) Uani d . 1 . . C
C3 0.1627(2) 0.3657(3) 0.4118(2) 0.0219(6) Uani d . 1 . . C
C4 0.1925(2) 0.2533(3) 0.4959(2) 0.0254(7) Uani d . 1 . . C
H4 0.2650 0.2170 0.5261 0.030 Uiso calc R 1 . . H
C5 0.1157(2) 0.1960(4) 0.5344(2) 0.0313(7) Uani d . 1 . . C
H5 0.1359 0.1192 0.5911 0.038 Uiso calc R 1 . . H
C6 0.0101(2) 0.2473(3) 0.4927(2) 0.0299(7) Uani d . 1 . . C
H6 -0.0411 0.2055 0.5208 0.036 Uiso calc R 1 . . H
C7 -0.0218(2) 0.3585(3) 0.4108(2) 0.0241(7) Uani d . 1 . . C
H7 -0.0945 0.3941 0.3821 0.029 Uiso calc R 1 . . H
C8 0.0548(2) 0.4175(3) 0.3711(2) 0.0243(7) Uani d . 1 . . C
C9 0.3392(2) 0.4179(3) 0.3752(2) 0.0247(7) Uani d . 1 . . C
H9 0.3708 0.4720 0.3304 0.030 Uiso calc R 1 . . H
N10 0.39821(18) 0.3247(3) 0.4503(2) 0.0255(6) Uani d . 1 . . N
N11 0.50357(18) 0.3101(3) 0.4585(2) 0.0279(6) Uani d . 1 . . N
H11 0.5285 0.3668 0.4164 0.033 Uiso calc R 1 . . H
C12 0.5705(2) 0.2053(3) 0.5336(2) 0.0224(6) Uani d . 1 . . C
C13 0.6750(2) 0.1780(3) 0.5346(2) 0.0239(7) Uani d . 1 . . C
C14 0.7444(2) 0.0769(3) 0.6097(2) 0.0266(7) Uani d . 1 . . C
H14 0.8153 0.0621 0.6100 0.032 Uiso calc R 1 . . H
C15 0.7103(2) -0.0039(4) 0.6854(2) 0.0287(7) Uani d . 1 . . C
H15 0.7570 -0.0744 0.7375 0.034 Uiso calc R 1 . . H
C16 0.6064(2) 0.0225(3) 0.6817(2) 0.0264(7) Uani d . 1 . . C
C17 0.5361(2) 0.1243(3) 0.6084(2) 0.0242(7) Uani d . 1 . . C
H17 0.4653 0.1391 0.6088 0.029 Uiso calc R 1 . . H

loop_
_atom_site_aniso_label
_atom_site_aniso_U_11
_atom_site_aniso_U_22
_atom_site_aniso_U_33
_atom_site_aniso_U_12
_atom_site_aniso_U_13
_atom_site_aniso_U_23
Cl1 0.0252(4) 0.0358(5) 0.0346(4) -0.0008(3) 0.0166(3) 0.0029(4)
Cl2 0.0389(5) 0.0331(5) 0.0319(4) -0.0026(3) 0.0192(4) 0.0015(3)
S1 0.0253(4) 0.0316(5) 0.0336(5) 0.0030(3) 0.0122(3) 0.0051(4)
C1 0.0255(16) 0.0270(17) 0.0248(16) -0.0046(13) 0.0130(13) -0.0075(13)
C2 0.0237(15) 0.0225(16) 0.0224(15) -0.0022(13) 0.0091(12) -0.0025(13)
C3 0.0224(15) 0.0234(16) 0.0223(15) -0.0039(13) 0.0108(12) -0.0060(13)
C4 0.0198(15) 0.0259(17) 0.0295(16) 0.0007(13) 0.0077(13) -0.0016(14)
C5 0.0329(18) 0.0314(18) 0.0307(17) -0.0016(14) 0.0130(15) 0.0033(14)
C6 0.0264(16) 0.0341(18) 0.0355(17) -0.0060(15) 0.0188(13) -0.0055(16)
C7 0.0169(15) 0.0282(17) 0.0289(17) -0.0013(13) 0.0103(13) -0.0035(14)
C8 0.0242(16) 0.0221(15) 0.0277(16) -0.0021(13) 0.0107(13) -0.0054(13)
C9 0.0246(16) 0.0262(16) 0.0242(16) -0.0035(13) 0.0100(13) -0.0020(14)
N10 0.0227(13) 0.0272(14) 0.0282(14) -0.0015(11) 0.0114(11) -0.0045(12)
N11 0.0219(13) 0.0317(15) 0.0334(14) -0.0037(11) 0.0139(12) 0.0014(12)
C12 0.0247(15) 0.0218(16) 0.0226(15) -0.0022(12) 0.0111(13) -0.0058(13)
C13 0.0209(15) 0.0262(17) 0.0254(16) -0.0020(13) 0.0093(13) -0.0043(13)
C14 0.0197(15) 0.0287(17) 0.0327(17) -0.0013(13) 0.0110(13) -0.0085(14)
C15 0.0292(17) 0.0290(17) 0.0268(16) -0.0009(14) 0.0089(14) -0.0024(14)
C16 0.0323(17) 0.0228(16) 0.0284(16) -0.0082(14) 0.0162(14) -0.0057(14)
C17 0.0215(15) 0.0273(17) 0.0251(16) -0.0034(13) 0.0102(13) -0.0077(13)

loop_
_atom_type_symbol
_atom_type_description
_atom_type_scat_dispersion_real
_atom_type_scat_dispersion_imag
_atom_type_scat_source
C C 0.0033 0.0016 'International Tables Vol C Tables 4.2.6.8 and 6.1.1.4'
H H 0.0000 0.0000 'International Tables Vol C Tables 4.2.6.8 and 6.1.1.4'
Cl Cl 0.1484 0.1585 'International Tables Vol C Tables 4.2.6.8 and 6.1.1.4'
N N 0.0061 0.0033 'International Tables Vol C Tables 4.2.6.8 and 6.1.1.4'
S S 0.1246 0.1234 'International Tables Vol C Tables 4.2.6.8 and 6.1.1.4'

loop_
_geom_angle_atom_site_label_1
_geom_angle_atom_site_label_2
_geom_angle_atom_site_label_3
_geom_angle
_geom_angle_publ_flag
C1 S1 C8 91.07(14) y
C2 C1 S1 114.2(2) ?
C2 C1 H1 122.9 ?
S1 C1 H1 122.9 ?
C1 C2 C9 121.7(3) ?
C1 C2 C3 111.7(2) ?
C9 C2 C3 126.7(3) y
C4 C3 C8 118.2(2) ?
C4 C3 C2 130.6(3) ?
C8 C3 C2 111.3(2) ?
C5 C4 C3 119.3(3) ?
C5 C4 H4 120.4 ?
C3 C4 H4 120.4 ?
C6 C5 C4 121.6(3) ?
C6 C5 H5 119.2 ?
C4 C5 H5 119.2 ?
C7 C6 C5 120.7(3) ?
C7 C6 H6 119.7 ?
C5 C6 H6 119.7 ?
C6 C7 C8 118.4(3) ?
C6 C7 H7 120.8 ?
C8 C7 H7 120.8 ?
C7 C8 C3 121.9(3) ?
C7 C8 S1 126.3(2) ?
C3 C8 S1 111.8(2) ?
N10 C9 C2 122.3(3) y
N10 C9 H9 118.9 ?
C2 C9 H9 118.9 ?
C9 N10 N11 116.2(2) y
N10 N11 C12 119.4(2) y
N10 N11 H11 120.3 ?
C12 N11 H11 120.3 ?
N11 C12 C17 121.4(3) y
N11 C12 C13 119.9(3) ?
C17 C12 C13 118.7(3) ?
C14 C13 C12 121.4(3) ?
C14 C13 Cl1 119.3(2) ?
C12 C13 Cl1 119.3(2) ?
C13 C14 C15 120.1(3) ?
C13 C14 H14 120.0 ?
C15 C14 H14 120.0 ?
C16 C15 C14 117.6(3) ?
C16 C15 H15 121.2 ?
C14 C15 H15 121.2 ?
C17 C16 C15 123.4(3) ?
C17 C16 Cl2 118.2(2) ?
C15 C16 Cl2 118.4(2) ?
C16 C17 C12 118.8(3) ?
C16 C17 H17 120.6 ?
C12 C17 H17 120.6 ?

loop_
_geom_bond_atom_site_label_1
_geom_bond_atom_site_label_2
_geom_bond_site_symmetry_2
_geom_bond_distance
_geom_bond_publ_flag
Cl1 C13 . 1.735(3) y
Cl2 C16 . 1.750(3) ?
S1 C1 . 1.719(3) y
S1 C8 . 1.740(3) y
C1 C2 . 1.363(4) y
C1 H1 . 0.9500 ?
C2 C9 . 1.450(4) y
C2 C3 . 1.454(4) ?
C3 C4 . 1.400(4) ?
C3 C8 . 1.408(4) ?
C4 C5 . 1.380(4) ?
C4 H4 . 0.9500 ?
C5 C6 . 1.380(4) ?
C5 H5 . 0.9500 ?
C6 C7 . 1.374(4) ?
C6 H6 . 0.9500 ?
C7 C8 . 1.392(4) ?
C7 H7 . 0.9500 ?
C9 N10 . 1.283(3) y
C9 H9 . 0.9500 ?
N10 N11 . 1.371(3) y
N11 C12 . 1.387(4) y
N11 H11 . 0.8800 ?
C12 C17 . 1.394(4) ?
C12 C13 . 1.403(4) ?
C13 C14 . 1.379(4) ?
C14 C15 . 1.400(4) ?
C14 H14 . 0.9500 ?
C15 C16 . 1.383(4) ?
C15 H15 . 0.9500 ?
C16 C17 . 1.378(4) ?
C17 H17 . 0.9500 ?

loop_
_geom_hbond_atom_site_label_D
_geom_hbond_atom_site_label_H
_geom_hbond_atom_site_label_A
_geom_hbond_site_symmetry_A
_geom_hbond_distance_DH
_geom_hbond_distance_HA
_geom_hbond_distance_DA
_geom_hbond_angle_DHA
_geom_hbond_publ_flag
C4 H4 N10 . 0.95 2.49 3.059(3) 118 y
C17 H17 N10 . 0.95 2.49 2.789(4) 98 y
N11 H11 Cl1 . 0.88 2.56 2.960(2) 109 y
N11 H11 Cl2 4_565 0.88 2.78 3.637(3) 166 y
C17 H17 Cl2 2_656 0.95 2.95 3.457(3) 115 y

loop_
_geom_torsion_atom_site_label_1
_geom_torsion_atom_site_label_2
_geom_torsion_atom_site_label_3
_geom_torsion_atom_site_label_4
_geom_torsion
_geom_torsion_publ_flag
C8 S1 C1 C2 -0.4(2) ?
S1 C1 C2 C9 179.5(2) y
S1 C1 C2 C3 -0.1(3) ?
C1 C2 C3 C4 -178.9(3) ?
C9 C2 C3 C4 1.5(5) ?
C1 C2 C3 C8 0.7(3) ?
C9 C2 C3 C8 -178.9(3) ?
C8 C3 C4 C5 1.0(4) ?
C2 C3 C4 C5 -179.4(3) ?
C3 C4 C5 C6 -0.4(4) ?
C4 C5 C6 C7 -0.1(4) ?
C5 C6 C7 C8 0.1(4) ?
C6 C7 C8 C3 0.5(4) ?
C6 C7 C8 S1 -179.1(2) ?
C4 C3 C8 C7 -1.1(4) ?
C2 C3 C8 C7 179.3(2) ?
C4 C3 C8 S1 178.6(2) ?
C2 C3 C8 S1 -1.0(3) ?
C1 S1 C8 C7 -179.5(3) ?
C1 S1 C8 C3 0.8(2) ?
C1 C2 C9 N10 176.8(3) y
C3 C2 C9 N10 -3.6(4) y
C2 C9 N10 N11 179.3(2) ?
C9 N10 N11 C12 -176.5(2) y
N10 N11 C12 C17 -5.9(4) y
N10 N11 C12 C13 173.5(2) y
N11 C12 C13 C14 178.6(2) y
C17 C12 C13 C14 -1.9(4) ?
N11 C12 C13 Cl1 -2.7(4) y
C17 C12 C13 Cl1 176.7(2) ?
C12 C13 C14 C15 1.5(4) ?
Cl1 C13 C14 C15 -177.1(2) ?
C13 C14 C15 C16 -0.3(4) ?
C14 C15 C16 C17 -0.5(4) ?
C14 C15 C16 Cl2 177.6(2) ?
C15 C16 C17 C12 0.1(4) ?
Cl2 C16 C17 C12 -178.0(2) ?
N11 C12 C17 C16 -179.5(2) ?
C13 C12 C17 C16 1.1(4) ?

loop_
_cod_related_entry_id
_cod_related_entry_database
_cod_related_entry_code
1 ChemSpider 21181297
